data_4135093
loop_
_publ_author_name
'Li, Qiuhan'
'Levi, Samuel'
'Jacobsen, Eric N.'

_publ_section_title
;
 Highly Selective \b-Mannosylations and \b-Rhamnosylations Catalyzed by a
 Bis-thiourea.
;
_journal_name_full 'Journal of the American Chemical Society'
_journal_paper_doi 10.1021/jacs.0c04255
_journal_year 2020
_chemical_absolute_configuration ad
_chemical_formula_sum 'C12 H20 O6'
_chemical_formula_weight 260.28
_space_group_crystal_system monoclinic
_space_group_IT_number 4
_space_group_name_Hall 'P 2yb'
_space_group_name_H-M_alt 'P 1 21 1'
_atom_sites_solution_hydrogens mixed
_audit_creation_method SHELXL-2014/7
_cell_angle_alpha 90
_cell_angle_beta 93.2719(16)
_cell_angle_gamma 90
_cell_formula_units_Z 4
_cell_length_a 6.4201(2)
_cell_length_b 10.7569(3)
_cell_length_c 19.4267(6)
_cell_measurement_reflns_used 9915
_cell_measurement_temperature 100(2)
_cell_measurement_theta_max 65.7
_cell_measurement_theta_min 4.56
_cell_volume 1339.43(7)
_computing_cell_refinement 'SAINT 8.37A (Bruker-AXS, 2015)'
_computing_data_reduction 'SAINT 8.37A (Bruker-AXS, 2015)'
_computing_molecular_graphics 'Bruker SHELXTL (Sheldrick, 2015)'
_computing_publication_material 'Bruker SHELXTL (Sheldrick, 2015)'
_computing_structure_refinement 'SHELXL-2014 (Sheldrick, 2015)'
_computing_structure_solution 'SHELXT-2014 (Sheldrick, 2015)'
_diffrn_ambient_temperature 100(2)
_diffrn_measured_fraction_theta_full 0.986
_diffrn_measured_fraction_theta_max 0.986
_diffrn_measurement_device_type
;
Bruker D8 goniometer with CCD area detector  
;
_diffrn_measurement_method 'omega and phi scans'
_diffrn_radiation_monochromator graphite
_diffrn_radiation_source 'I\mS microfocus tube'
_diffrn_radiation_type CuK\a
_diffrn_radiation_wavelength 1.54178
_diffrn_reflns_av_R_equivalents 0.0456
_diffrn_reflns_av_unetI/netI 0.0238
_diffrn_reflns_Laue_measured_fraction_full 0.986
_diffrn_reflns_Laue_measured_fraction_max 0.986
_diffrn_reflns_limit_h_max 7
_diffrn_reflns_limit_h_min -7
_diffrn_reflns_limit_k_max 12
_diffrn_reflns_limit_k_min -12
_diffrn_reflns_limit_l_max 23
_diffrn_reflns_limit_l_min -23
_diffrn_reflns_number 7980
_diffrn_reflns_point_group_measured_fraction_full 0.984
_diffrn_reflns_point_group_measured_fraction_max 0.984
_diffrn_reflns_theta_full 66.644
_diffrn_reflns_theta_max 66.644
_diffrn_reflns_theta_min 2.278
_exptl_absorpt_coefficient_mu 0.871
_exptl_absorpt_correction_T_max 0.7528
_exptl_absorpt_correction_T_min 0.5981
_exptl_absorpt_correction_type multi-scan
_exptl_absorpt_process_details twinabs
_exptl_crystal_colour colorless
_exptl_crystal_density_diffrn 1.291
_exptl_crystal_description plate
_exptl_crystal_F_000 560
_exptl_crystal_size_max 0.160
_exptl_crystal_size_mid 0.120
_exptl_crystal_size_min 0.080
_refine_diff_density_max 0.125
_refine_diff_density_min -0.205
_refine_diff_density_rms 0.039
_refine_ls_abs_structure_details
;
 Flack x determined using 2068 quotients [(I+)-(I-)]/[(I+)+(I-)]
 (Parsons, Flack and Wagner, Acta Cryst. B69 (2013) 249-259).
;
_refine_ls_abs_structure_Flack 0.01(6)
_refine_ls_extinction_method none
_refine_ls_goodness_of_fit_ref 1.045
_refine_ls_hydrogen_treatment mixed
_refine_ls_matrix_type full
_refine_ls_number_parameters 342
_refine_ls_number_reflns 7980
_refine_ls_number_restraints 1
_refine_ls_restrained_S_all 1.045
_refine_ls_R_factor_all 0.0322
_refine_ls_R_factor_gt 0.0315
_refine_ls_shift/su_max 0.000
_refine_ls_shift/su_mean 0.000
_refine_ls_structure_factor_coef Fsqd
_refine_ls_weighting_details 'w=1/[\s^2^(Fo^2^)+(0.0547P)^2^+0.1769P] where P=(Fo^2^+2Fc^2^)/3'
_refine_ls_weighting_scheme calc
_refine_ls_wR_factor_gt 0.0854
_refine_ls_wR_factor_ref 0.0857
_reflns_Friedel_coverage 0.886
_reflns_Friedel_fraction_full 0.982
_reflns_Friedel_fraction_max 0.982
_reflns_number_gt 7768
_reflns_number_total 7980
_reflns_threshold_expression 'I > 2\s(I)'
_cod_data_source_file ja0c04255_si_003.cif
_cod_data_source_block QL-II-3
_cod_original_sg_symbol_H-M 'P 21'
_cod_database_code 4135093
_shelx_shelxl_version_number 2014/7
_shelx_space_group_comment
;
The symmetry employed for this shelxl refinement is uniquely defined
by the following loop, which should always be used as a source of
symmetry information in preference to the above space-group names.
They are only intended as comments.
;
_shelx_estimated_absorpt_t_min 0.873
_shelx_estimated_absorpt_t_max 0.934

loop_
_space_group_symop_operation_xyz
'x, y, z'
'-x, y+1/2, -z'

loop_
_atom_site_label
_atom_site_type_symbol
_atom_site_fract_x
_atom_site_fract_y
_atom_site_fract_z
_atom_site_U_iso_or_equiv
_atom_site_adp_type
_atom_site_occupancy
_atom_site_site_symmetry_order
_atom_site_calc_flag
_atom_site_refinement_flags_posn
_atom_site_refinement_flags_adp
_atom_site_refinement_flags_occupancy
_atom_site_disorder_assembly
_atom_site_disorder_group
O1 O 0.3491(3) 0.4042(2) 0.46035(10) 0.0207(5) Uani 1 1 d . . . . .
O2 O 0.7030(4) 0.4382(2) 0.44421(11) 0.0219(5) Uani 1 1 d . . . . .
H2 H 0.740(6) 0.360(4) 0.447(2) 0.032(12) Uiso 1 1 d . . . . .
O3 O 0.3067(3) 0.5894(2) 0.33934(10) 0.0215(5) Uani 1 1 d . . . . .
O4 O 0.2795(4) 0.7642(2) 0.40562(10) 0.0232(5) Uani 1 1 d . . . . .
O5 O 0.2173(4) 0.6841(2) 0.55406(10) 0.0216(5) Uani 1 1 d . . . . .
O6 O 0.1871(3) 0.5108(2) 0.62674(10) 0.0235(5) Uani 1 1 d . . . . .
C1 C 0.4992(5) 0.4461(3) 0.41456(15) 0.0204(7) Uani 1 1 d . . . . .
H1 H 0.4890 0.3932 0.3722 0.025 Uiso 1 1 calc R U . . .
C2 C 0.4680(5) 0.5819(3) 0.39326(15) 0.0194(7) Uani 1 1 d . . . . .
H2A H 0.6010 0.6154 0.3763 0.023 Uiso 1 1 calc R U . . .
C3 C 0.2446(5) 0.7166(3) 0.33616(15) 0.0220(7) Uani 1 1 d . . . . .
C4 C 0.3859(5) 0.6708(3) 0.44714(14) 0.0188(7) Uani 1 1 d . . . . .
H4 H 0.5057 0.7092 0.4746 0.023 Uiso 1 1 calc R U . . .
C5 C 0.2423(5) 0.6065(3) 0.49497(14) 0.0188(6) Uani 1 1 d . . . . .
H5 H 0.1035 0.5913 0.4704 0.023 Uiso 1 1 calc R U . . .
C6 C 0.0986(5) 0.6277(3) 0.60738(15) 0.0211(7) Uani 1 1 d . . . . .
C7 C 0.2020(5) 0.4254(3) 0.57056(15) 0.0222(7) Uani 1 1 d . . . . .
H7A H 0.0616 0.4080 0.5490 0.027 Uiso 1 1 calc R U . . .
H7B H 0.2642 0.3460 0.5874 0.027 Uiso 1 1 calc R U . . .
C8 C 0.3382(5) 0.4843(3) 0.51869(15) 0.0197(7) Uani 1 1 d . . . . .
H8 H 0.4814 0.4989 0.5402 0.024 Uiso 1 1 calc R U . . .
C9 C 0.3766(6) 0.7910(3) 0.28851(16) 0.0267(8) Uani 1 1 d . . . . .
H9A H 0.5246 0.7789 0.3021 0.040 Uiso 1 1 calc R U . . .
H9B H 0.3415 0.8793 0.2918 0.040 Uiso 1 1 calc R U . . .
H9C H 0.3489 0.7625 0.2409 0.040 Uiso 1 1 calc R U . . .
C10 C 0.0164(5) 0.7208(4) 0.31438(17) 0.0281(8) Uani 1 1 d . . . . .
H10A H -0.0049 0.6879 0.2675 0.042 Uiso 1 1 calc R U . . .
H10B H -0.0329 0.8070 0.3155 0.042 Uiso 1 1 calc R U . . .
H10C H -0.0618 0.6703 0.3460 0.042 Uiso 1 1 calc R U . . .
C11 C 0.1363(6) 0.7107(4) 0.66980(16) 0.0324(9) Uani 1 1 d . . . . .
H11A H 0.0570 0.6793 0.7078 0.049 Uiso 1 1 calc R U . . .
H11B H 0.0908 0.7955 0.6582 0.049 Uiso 1 1 calc R U . . .
H11C H 0.2854 0.7111 0.6838 0.049 Uiso 1 1 calc R U . . .
C12 C -0.1300(5) 0.6190(4) 0.58446(17) 0.0266(8) Uani 1 1 d . . . . .
H12A H -0.1465 0.5658 0.5436 0.040 Uiso 1 1 calc R U . . .
H12B H -0.1839 0.7022 0.5733 0.040 Uiso 1 1 calc R U . . .
H12C H -0.2077 0.5833 0.6217 0.040 Uiso 1 1 calc R U . . .
O11 O 0.3662(4) 0.7550(2) 0.04338(11) 0.0208(5) Uani 1 1 d . . . . .
O12 O 0.7274(4) 0.7223(2) 0.05709(12) 0.0229(5) Uani 1 1 d . . . . .
H12 H 0.751(6) 0.795(4) 0.0543(17) 0.015(10) Uiso 1 1 d . . . . .
O13 O 0.3754(3) 0.5641(2) 0.16092(10) 0.0218(5) Uani 1 1 d . . . . .
O14 O 0.3242(4) 0.3921(2) 0.09218(10) 0.0225(5) Uani 1 1 d . . . . .
O15 O 0.2065(4) 0.4781(2) -0.05463(10) 0.0212(5) Uani 1 1 d . . . . .
O16 O 0.1438(3) 0.6549(2) -0.12405(10) 0.0229(5) Uani 1 1 d . . . . .
C21 C 0.5351(5) 0.7114(3) 0.08756(15) 0.0206(7) Uani 1 1 d . . . . .
H21 H 0.5408 0.7619 0.1309 0.025 Uiso 1 1 calc R U . . .
C22 C 0.5143(5) 0.5744(3) 0.10664(14) 0.0202(7) Uani 1 1 d . . . . .
H22 H 0.6542 0.5410 0.1226 0.024 Uiso 1 1 calc R U . . .
C23 C 0.3139(5) 0.4358(3) 0.16251(15) 0.0220(7) Uani 1 1 d . . . . .
C24 C 0.4139(5) 0.4880(3) 0.05212(14) 0.0195(7) Uani 1 1 d . . . . .
H24 H 0.5238 0.4518 0.0237 0.023 Uiso 1 1 calc R U . . .
C25 C 0.2509(5) 0.5540(3) 0.00569(14) 0.0187(6) Uani 1 1 d . . . . .
H25 H 0.1207 0.5665 0.0308 0.022 Uiso 1 1 calc R U . . .
C26 C 0.0670(5) 0.5357(3) -0.10666(15) 0.0216(7) Uani 1 1 d . . . . .
C27 C 0.1765(5) 0.7381(3) -0.06646(16) 0.0241(7) Uani 1 1 d . . . . .
H27A H 0.0438 0.7522 -0.0441 0.029 Uiso 1 1 calc R U . . .
H27B H 0.2292 0.8192 -0.0821 0.029 Uiso 1 1 calc R U . . .
C28 C 0.3343(5) 0.6780(3) -0.01649(15) 0.0195(7) Uani 1 1 d . . . . .
H28 H 0.4692 0.6660 -0.0390 0.023 Uiso 1 1 calc R U . . .
C29 C 0.4653(6) 0.3611(4) 0.20843(17) 0.0279(8) Uani 1 1 d . . . . .
H29A H 0.6073 0.3733 0.1936 0.042 Uiso 1 1 calc R U . . .
H29B H 0.4288 0.2728 0.2051 0.042 Uiso 1 1 calc R U . . .
H29C H 0.4579 0.3889 0.2563 0.042 Uiso 1 1 calc R U . . .
C30 C 0.0951(5) 0.4303(4) 0.18512(16) 0.0271(8) Uani 1 1 d . . . . .
H30A H 0.0922 0.4600 0.2328 0.041 Uiso 1 1 calc R U . . .
H30B H 0.0449 0.3444 0.1824 0.041 Uiso 1 1 calc R U . . .
H30C H 0.0051 0.4831 0.1550 0.041 Uiso 1 1 calc R U . . .
C31 C 0.0842(6) 0.4561(4) -0.17045(16) 0.0308(8) Uani 1 1 d . . . . .
H31A H 0.2276 0.4589 -0.1851 0.046 Uiso 1 1 calc R U . . .
H31B H -0.0112 0.4878 -0.2076 0.046 Uiso 1 1 calc R U . . .
H31C H 0.0472 0.3700 -0.1599 0.046 Uiso 1 1 calc R U . . .
C32 C -0.1538(5) 0.5404(4) -0.08330(17) 0.0268(8) Uani 1 1 d . . . . .
H32A H -0.2024 0.4558 -0.0745 0.040 Uiso 1 1 calc R U . . .
H32B H -0.2453 0.5789 -0.1194 0.040 Uiso 1 1 calc R U . . .
H32C H -0.1568 0.5897 -0.0409 0.040 Uiso 1 1 calc R U . . .

loop_
_atom_site_aniso_label
_atom_site_aniso_U_11
_atom_site_aniso_U_22
_atom_site_aniso_U_33
_atom_site_aniso_U_23
_atom_site_aniso_U_13
_atom_site_aniso_U_12
O1 0.0211(13) 0.0145(12) 0.0270(11) -0.0017(9) 0.0038(8) -0.0027(9)
O2 0.0195(13) 0.0163(13) 0.0302(12) 0.0007(9) 0.0030(8) 0.0018(10)
O3 0.0230(12) 0.0189(13) 0.0224(10) -0.0016(9) -0.0016(8) 0.0032(9)
O4 0.0341(14) 0.0164(13) 0.0191(10) 0.0010(9) 0.0028(8) 0.0034(10)
O5 0.0256(13) 0.0188(13) 0.0210(10) -0.0029(9) 0.0064(8) -0.0066(10)
O6 0.0251(13) 0.0237(14) 0.0220(10) 0.0041(9) 0.0021(8) 0.0007(10)
C1 0.0205(18) 0.0171(17) 0.0240(15) 0.0005(12) 0.0042(11) 0.0004(14)
C2 0.0189(17) 0.0160(17) 0.0235(14) -0.0009(12) 0.0023(11) 0.0010(12)
C3 0.0262(19) 0.0187(18) 0.0215(15) -0.0018(13) 0.0050(12) 0.0030(14)
C4 0.0216(18) 0.0135(17) 0.0213(14) -0.0004(12) 0.0022(11) -0.0004(13)
C5 0.0200(17) 0.0165(17) 0.0197(14) -0.0010(12) 0.0009(11) 0.0000(14)
C6 0.0240(18) 0.0168(17) 0.0229(15) 0.0009(12) 0.0061(12) -0.0038(14)
C7 0.0229(19) 0.0166(19) 0.0275(15) 0.0054(13) 0.0041(12) 0.0015(14)
C8 0.0191(17) 0.0192(18) 0.0209(14) -0.0007(12) 0.0022(11) -0.0013(13)
C9 0.030(2) 0.026(2) 0.0247(16) 0.0040(13) 0.0063(13) 0.0034(15)
C10 0.025(2) 0.028(2) 0.0319(17) -0.0010(14) 0.0041(13) 0.0063(16)
C11 0.045(2) 0.030(2) 0.0230(16) -0.0032(14) 0.0082(14) -0.0082(18)
C12 0.0209(19) 0.026(2) 0.0334(18) -0.0013(14) 0.0072(13) 0.0035(15)
O11 0.0194(13) 0.0159(13) 0.0266(11) -0.0017(9) -0.0017(8) 0.0021(9)
O12 0.0190(13) 0.0169(14) 0.0329(13) 0.0005(10) 0.0019(9) -0.0021(10)
O13 0.0259(13) 0.0191(13) 0.0207(10) -0.0006(9) 0.0024(8) -0.0041(10)
O14 0.0328(14) 0.0154(13) 0.0192(10) 0.0010(9) 0.0002(9) -0.0030(10)
O15 0.0277(13) 0.0164(13) 0.0191(10) -0.0012(9) -0.0025(8) 0.0011(10)
O16 0.0236(13) 0.0203(14) 0.0244(10) 0.0045(9) -0.0010(8) -0.0032(10)
C21 0.0195(18) 0.0180(17) 0.0243(15) -0.0001(12) 0.0005(11) 0.0006(14)
C22 0.0219(18) 0.0167(18) 0.0220(14) 0.0001(12) -0.0006(11) -0.0003(13)
C23 0.0274(19) 0.0197(18) 0.0188(14) 0.0000(12) -0.0001(11) -0.0031(14)
C24 0.0218(18) 0.0165(18) 0.0202(14) 0.0022(12) 0.0018(11) 0.0009(14)
C25 0.0207(17) 0.0166(17) 0.0189(14) -0.0012(12) 0.0010(11) 0.0006(14)
C26 0.0225(18) 0.0183(18) 0.0236(15) 0.0027(13) -0.0013(11) -0.0002(14)
C27 0.0238(19) 0.019(2) 0.0293(16) 0.0023(14) -0.0014(12) -0.0006(14)
C28 0.0192(17) 0.0171(18) 0.0221(14) -0.0014(12) 0.0014(11) 0.0007(13)
C29 0.032(2) 0.025(2) 0.0261(16) 0.0051(14) -0.0021(14) 0.0023(15)
C30 0.026(2) 0.026(2) 0.0297(16) -0.0031(15) 0.0007(12) -0.0033(15)
C31 0.039(2) 0.030(2) 0.0226(15) -0.0003(14) -0.0043(13) 0.0066(17)
C32 0.0231(19) 0.023(2) 0.0340(18) 0.0005(14) -0.0029(12) -0.0052(15)

loop_
_atom_type_symbol
_atom_type_description
_atom_type_scat_dispersion_real
_atom_type_scat_dispersion_imag
_atom_type_scat_source
C C 0.0181 0.0091 'International Tables Vol C Tables 4.2.6.8 and 6.1.1.4'
H H 0.0000 0.0000 'International Tables Vol C Tables 4.2.6.8 and 6.1.1.4'
O O 0.0492 0.0322 'International Tables Vol C Tables 4.2.6.8 and 6.1.1.4'

loop_
_geom_angle_atom_site_label_1
_geom_angle_atom_site_label_2
_geom_angle_atom_site_label_3
_geom_angle
_geom_angle_site_symmetry_1
_geom_angle_site_symmetry_3
_geom_angle_publ_flag
C1 O1 C8 111.7(2) . . ?
C1 O2 H2 109(3) . . ?
C3 O3 C2 105.9(2) . . ?
C4 O4 C3 108.7(2) . . ?
C5 O5 C6 114.5(2) . . ?
C6 O6 C7 114.1(2) . . ?
O2 C1 O1 111.9(2) . . ?
O2 C1 C2 105.9(3) . . ?
O1 C1 C2 113.0(3) . . ?
O2 C1 H1 108.6 . . ?
O1 C1 H1 108.6 . . ?
C2 C1 H1 108.6 . . ?
O3 C2 C1 109.3(3) . . ?
O3 C2 C4 101.6(2) . . ?
C1 C2 C4 117.1(3) . . ?
O3 C2 H2A 109.5 . . ?
C1 C2 H2A 109.5 . . ?
C4 C2 H2A 109.5 . . ?
O3 C3 O4 105.7(2) . . ?
O3 C3 C10 107.9(3) . . ?
O4 C3 C10 110.4(3) . . ?
O3 C3 C9 111.5(3) . . ?
O4 C3 C9 108.7(3) . . ?
C10 C3 C9 112.5(3) . . ?
O4 C4 C5 112.2(3) . . ?
O4 C4 C2 102.9(2) . . ?
C5 C4 C2 112.3(3) . . ?
O4 C4 H4 109.7 . . ?
C5 C4 H4 109.7 . . ?
C2 C4 H4 109.7 . . ?
O5 C5 C8 108.9(2) . . ?
O5 C5 C4 109.0(3) . . ?
C8 C5 C4 109.4(3) . . ?
O5 C5 H5 109.8 . . ?
C8 C5 H5 109.8 . . ?
C4 C5 H5 109.8 . . ?
O6 C6 O5 109.9(2) . . ?
O6 C6 C12 112.9(3) . . ?
O5 C6 C12 110.8(3) . . ?
O6 C6 C11 105.5(3) . . ?
O5 C6 C11 105.0(3) . . ?
C12 C6 C11 112.4(3) . . ?
O6 C7 C8 107.7(3) . . ?
O6 C7 H7A 110.2 . . ?
C8 C7 H7A 110.2 . . ?
O6 C7 H7B 110.2 . . ?
C8 C7 H7B 110.2 . . ?
H7A C7 H7B 108.5 . . ?
O1 C8 C7 109.4(3) . . ?
O1 C8 C5 108.7(2) . . ?
C7 C8 C5 109.1(3) . . ?
O1 C8 H8 109.9 . . ?
C7 C8 H8 109.9 . . ?
C5 C8 H8 109.9 . . ?
C3 C9 H9A 109.5 . . ?
C3 C9 H9B 109.5 . . ?
H9A C9 H9B 109.5 . . ?
C3 C9 H9C 109.5 . . ?
H9A C9 H9C 109.5 . . ?
H9B C9 H9C 109.5 . . ?
C3 C10 H10A 109.5 . . ?
C3 C10 H10B 109.5 . . ?
H10A C10 H10B 109.5 . . ?
C3 C10 H10C 109.5 . . ?
H10A C10 H10C 109.5 . . ?
H10B C10 H10C 109.5 . . ?
C6 C11 H11A 109.5 . . ?
C6 C11 H11B 109.5 . . ?
H11A C11 H11B 109.5 . . ?
C6 C11 H11C 109.5 . . ?
H11A C11 H11C 109.5 . . ?
H11B C11 H11C 109.5 . . ?
C6 C12 H12A 109.5 . . ?
C6 C12 H12B 109.5 . . ?
H12A C12 H12B 109.5 . . ?
C6 C12 H12C 109.5 . . ?
H12A C12 H12C 109.5 . . ?
H12B C12 H12C 109.5 . . ?
C21 O11 C28 111.6(2) . . ?
C21 O12 H12 107(3) . . ?
C22 O13 C23 106.0(2) . . ?
C24 O14 C23 108.7(2) . . ?
C25 O15 C26 114.2(2) . . ?
C26 O16 C27 114.4(2) . . ?
O12 C21 O11 112.1(2) . . ?
O12 C21 C22 105.9(3) . . ?
O11 C21 C22 112.9(3) . . ?
O12 C21 H21 108.6 . . ?
O11 C21 H21 108.6 . . ?
C22 C21 H21 108.6 . . ?
O13 C22 C24 102.1(2) . . ?
O13 C22 C21 108.8(3) . . ?
C24 C22 C21 117.3(2) . . ?
O13 C22 H22 109.4 . . ?
C24 C22 H22 109.4 . . ?
C21 C22 H22 109.4 . . ?
O13 C23 O14 105.3(2) . . ?
O13 C23 C30 107.9(3) . . ?
O14 C23 C30 111.0(3) . . ?
O13 C23 C29 110.8(3) . . ?
O14 C23 C29 108.8(3) . . ?
C30 C23 C29 112.9(3) . . ?
O14 C24 C25 112.0(3) . . ?
O14 C24 C22 103.2(2) . . ?
C25 C24 C22 112.2(3) . . ?
O14 C24 H24 109.8 . . ?
C25 C24 H24 109.8 . . ?
C22 C24 H24 109.8 . . ?
O15 C25 C28 109.0(2) . . ?
O15 C25 C24 108.4(3) . . ?
C28 C25 C24 109.8(3) . . ?
O15 C25 H25 109.9 . . ?
C28 C25 H25 109.9 . . ?
C24 C25 H25 109.9 . . ?
O16 C26 O15 110.0(2) . . ?
O16 C26 C32 112.6(3) . . ?
O15 C26 C32 110.9(3) . . ?
O16 C26 C31 105.8(3) . . ?
O15 C26 C31 105.0(3) . . ?
C32 C26 C31 112.2(3) . . ?
O16 C27 C28 107.2(3) . . ?
O16 C27 H27A 110.3 . . ?
C28 C27 H27A 110.3 . . ?
O16 C27 H27B 110.3 . . ?
C28 C27 H27B 110.3 . . ?
H27A C27 H27B 108.5 . . ?
O11 C28 C27 109.5(3) . . ?
O11 C28 C25 108.4(2) . . ?
C27 C28 C25 109.0(3) . . ?
O11 C28 H28 109.9 . . ?
C27 C28 H28 109.9 . . ?
C25 C28 H28 109.9 . . ?
C23 C29 H29A 109.5 . . ?
C23 C29 H29B 109.5 . . ?
H29A C29 H29B 109.5 . . ?
C23 C29 H29C 109.5 . . ?
H29A C29 H29C 109.5 . . ?
H29B C29 H29C 109.5 . . ?
C23 C30 H30A 109.5 . . ?
C23 C30 H30B 109.5 . . ?
H30A C30 H30B 109.5 . . ?
C23 C30 H30C 109.5 . . ?
H30A C30 H30C 109.5 . . ?
H30B C30 H30C 109.5 . . ?
C26 C31 H31A 109.5 . . ?
C26 C31 H31B 109.5 . . ?
H31A C31 H31B 109.5 . . ?
C26 C31 H31C 109.5 . . ?
H31A C31 H31C 109.5 . . ?
H31B C31 H31C 109.5 . . ?
C26 C32 H32A 109.5 . . ?
C26 C32 H32B 109.5 . . ?
H32A C32 H32B 109.5 . . ?
C26 C32 H32C 109.5 . . ?
H32A C32 H32C 109.5 . . ?
H32B C32 H32C 109.5 . . ?

loop_
_geom_bond_atom_site_label_1
_geom_bond_atom_site_label_2
_geom_bond_distance
_geom_bond_site_symmetry_2
_geom_bond_publ_flag
O1 C1 1.422(4) . ?
O1 C8 1.429(4) . ?
O2 C1 1.402(4) . ?
O2 H2 0.87(5) . ?
O3 C3 1.426(4) . ?
O3 C2 1.433(4) . ?
O4 C4 1.436(4) . ?
O4 C3 1.448(4) . ?
O5 C5 1.436(4) . ?
O5 C6 1.453(3) . ?
O6 C6 1.421(4) . ?
O6 C7 1.434(4) . ?
C1 C2 1.528(5) . ?
C1 H1 1.0000 . ?
C2 C4 1.534(4) . ?
C2 H2A 1.0000 . ?
C3 C10 1.502(5) . ?
C3 C9 1.518(4) . ?
C4 C5 1.513(4) . ?
C4 H4 1.0000 . ?
C5 C8 1.512(5) . ?
C5 H5 1.0000 . ?
C6 C12 1.512(5) . ?
C6 C11 1.514(4) . ?
C7 C8 1.511(4) . ?
C7 H7A 0.9900 . ?
C7 H7B 0.9900 . ?
C8 H8 1.0000 . ?
C9 H9A 0.9800 . ?
C9 H9B 0.9800 . ?
C9 H9C 0.9800 . ?
C10 H10A 0.9800 . ?
C10 H10B 0.9800 . ?
C10 H10C 0.9800 . ?
C11 H11A 0.9800 . ?
C11 H11B 0.9800 . ?
C11 H11C 0.9800 . ?
C12 H12A 0.9800 . ?
C12 H12B 0.9800 . ?
C12 H12C 0.9800 . ?
O11 C21 1.423(4) . ?
O11 C28 1.433(4) . ?
O12 C21 1.404(4) . ?
O12 H12 0.80(4) . ?
O13 C22 1.424(4) . ?
O13 C23 1.436(4) . ?
O14 C24 1.432(4) . ?
O14 C23 1.450(3) . ?
O15 C25 1.443(4) . ?
O15 C26 1.450(4) . ?
O16 C26 1.421(4) . ?
O16 C27 1.439(4) . ?
C21 C22 1.528(5) . ?
C21 H21 1.0000 . ?
C22 C24 1.524(4) . ?
C22 H22 1.0000 . ?
C23 C30 1.496(5) . ?
C23 C29 1.512(4) . ?
C24 C25 1.518(4) . ?
C24 H24 1.0000 . ?
C25 C28 1.510(5) . ?
C25 H25 1.0000 . ?
C26 C32 1.514(5) . ?
C26 C31 1.515(4) . ?
C27 C28 1.508(4) . ?
C27 H27A 0.9900 . ?
C27 H27B 0.9900 . ?
C28 H28 1.0000 . ?
C29 H29A 0.9800 . ?
C29 H29B 0.9800 . ?
C29 H29C 0.9800 . ?
C30 H30A 0.9800 . ?
C30 H30B 0.9800 . ?
C30 H30C 0.9800 . ?
C31 H31A 0.9800 . ?
C31 H31B 0.9800 . ?
C31 H31C 0.9800 . ?
C32 H32A 0.9800 . ?
C32 H32B 0.9800 . ?
C32 H32C 0.9800 . ?

loop_
_geom_hbond_atom_site_label_D
_geom_hbond_atom_site_label_H
_geom_hbond_atom_site_label_A
_geom_hbond_distance_DH
_geom_hbond_distance_HA
_geom_hbond_distance_DA
_geom_hbond_angle_DHA
_geom_hbond_site_symmetry_A
O2 H2 O5 0.87(5) 1.91(5) 2.780(3) 172(4) 2_646
O12 H12 O15 0.80(4) 1.99(4) 2.786(3) 175(4) 2_655

loop_
_geom_torsion_atom_site_label_1
_geom_torsion_atom_site_label_2
_geom_torsion_atom_site_label_3
_geom_torsion_atom_site_label_4
_geom_torsion
_geom_torsion_site_symmetry_1
_geom_torsion_site_symmetry_2
_geom_torsion_site_symmetry_3
_geom_torsion_site_symmetry_4
_geom_torsion_publ_flag
C8 O1 C1 O2 66.7(3) . . . . ?
C8 O1 C1 C2 -52.7(3) . . . . ?
C3 O3 C2 C1 163.5(2) . . . . ?
C3 O3 C2 C4 39.1(3) . . . . ?
O2 C1 C2 O3 156.5(2) . . . . ?
O1 C1 C2 O3 -80.7(3) . . . . ?
O2 C1 C2 C4 -88.8(3) . . . . ?
O1 C1 C2 C4 34.1(4) . . . . ?
C2 O3 C3 O4 -29.9(3) . . . . ?
C2 O3 C3 C10 -148.0(2) . . . . ?
C2 O3 C3 C9 88.0(3) . . . . ?
C4 O4 C3 O3 7.3(3) . . . . ?
C4 O4 C3 C10 123.7(3) . . . . ?
C4 O4 C3 C9 -112.6(3) . . . . ?
C3 O4 C4 C5 -104.7(3) . . . . ?
C3 O4 C4 C2 16.3(3) . . . . ?
O3 C2 C4 O4 -33.5(3) . . . . ?
C1 C2 C4 O4 -152.5(3) . . . . ?
O3 C2 C4 C5 87.4(3) . . . . ?
C1 C2 C4 C5 -31.6(4) . . . . ?
C6 O5 C5 C8 -55.0(3) . . . . ?
C6 O5 C5 C4 -174.3(2) . . . . ?
O4 C4 C5 O5 -80.0(3) . . . . ?
C2 C4 C5 O5 164.6(2) . . . . ?
O4 C4 C5 C8 161.0(2) . . . . ?
C2 C4 C5 C8 45.6(3) . . . . ?
C7 O6 C6 O5 -56.5(3) . . . . ?
C7 O6 C6 C12 67.8(3) . . . . ?
C7 O6 C6 C11 -169.1(3) . . . . ?
C5 O5 C6 O6 53.9(3) . . . . ?
C5 O5 C6 C12 -71.6(3) . . . . ?
C5 O5 C6 C11 166.8(3) . . . . ?
C6 O6 C7 C8 60.0(3) . . . . ?
C1 O1 C8 C7 -171.4(3) . . . . ?
C1 O1 C8 C5 69.6(3) . . . . ?
O6 C7 C8 O1 -177.4(2) . . . . ?
O6 C7 C8 C5 -58.6(3) . . . . ?
O5 C5 C8 O1 175.9(2) . . . . ?
C4 C5 C8 O1 -65.0(3) . . . . ?
O5 C5 C8 C7 56.7(3) . . . . ?
C4 C5 C8 C7 175.8(3) . . . . ?
C28 O11 C21 O12 66.5(3) . . . . ?
C28 O11 C21 C22 -53.1(3) . . . . ?
C23 O13 C22 C24 38.6(3) . . . . ?
C23 O13 C22 C21 163.3(2) . . . . ?
O12 C21 C22 O13 156.3(2) . . . . ?
O11 C21 C22 O13 -80.7(3) . . . . ?
O12 C21 C22 C24 -88.6(3) . . . . ?
O11 C21 C22 C24 34.5(4) . . . . ?
C22 O13 C23 O14 -29.2(3) . . . . ?
C22 O13 C23 C30 -147.8(2) . . . . ?
C22 O13 C23 C29 88.2(3) . . . . ?
C24 O14 C23 O13 6.8(3) . . . . ?
C24 O14 C23 C30 123.3(3) . . . . ?
C24 O14 C23 C29 -111.9(3) . . . . ?
C23 O14 C24 C25 -104.6(3) . . . . ?
C23 O14 C24 C22 16.3(3) . . . . ?
O13 C22 C24 O14 -33.4(3) . . . . ?
C21 C22 C24 O14 -152.2(3) . . . . ?
O13 C22 C24 C25 87.3(3) . . . . ?
C21 C22 C24 C25 -31.5(4) . . . . ?
C26 O15 C25 C28 -55.0(3) . . . . ?
C26 O15 C25 C24 -174.5(2) . . . . ?
O14 C24 C25 O15 -80.1(3) . . . . ?
C22 C24 C25 O15 164.3(2) . . . . ?
O14 C24 C25 C28 161.0(2) . . . . ?
C22 C24 C25 C28 45.4(3) . . . . ?
C27 O16 C26 O15 -56.3(3) . . . . ?
C27 O16 C26 C32 67.9(3) . . . . ?
C27 O16 C26 C31 -169.2(3) . . . . ?
C25 O15 C26 O16 53.3(3) . . . . ?
C25 O15 C26 C32 -71.9(3) . . . . ?
C25 O15 C26 C31 166.7(3) . . . . ?
C26 O16 C27 C28 60.2(3) . . . . ?
C21 O11 C28 C27 -171.6(3) . . . . ?
C21 O11 C28 C25 69.5(3) . . . . ?
O16 C27 C28 O11 -177.6(2) . . . . ?
O16 C27 C28 C25 -59.2(3) . . . . ?
O15 C25 C28 O11 176.7(2) . . . . ?
C24 C25 C28 O11 -64.7(3) . . . . ?
O15 C25 C28 C27 57.5(3) . . . . ?
C24 C25 C28 C27 176.1(2) . . . . ?
